data_1558956
loop_
_publ_author_name
'Karlsson, Olov'
'Lundquist, Knut'
'Stomberg, Rolf'

_publ_section_title
;
 Preparation and Crystal Structure of
 (+-)-1,2-Bis(3,4-dimethoxyphenyl)-1,2-ethanediol
;
_journal_name_full 'Acta Chemica Scandinavica'
_journal_page_first 728
_journal_page_last 733
_journal_paper_doi 10.3891/acta.chem.scand.47-0728
_journal_volume 47
_journal_year 1993
_chemical_formula_sum 'C18 H22 O6'
_chemical_formula_weight 334.37
_chemical_name_common
;
(+-)-1,2-Bis(3,4-dimethoxyphenyl)-1,2-ethanediol
;
_space_group_IT_number 171
_space_group_name_Hall 'P 62'
_space_group_name_H-M_alt 'P 62'
_symmetry_cell_setting hexagonal
_symmetry_Int_Tables_number 171
_symmetry_space_group_name_Hall 'P 62'
_symmetry_space_group_name_H-M 'P 62'
_cell_angle_alpha 90.
_cell_angle_beta 90.
_cell_angle_gamma 120.
_cell_formula_units_Z 3
_cell_length_a 12.309(5)
_cell_length_b 12.309(5)
_cell_length_c 9.665(2)
_cell_volume 1268.2(8)
_diffrn_ambient_temperature 143
_diffrn_radiation_probe x-ray
_diffrn_radiation_type MoK\a
_diffrn_radiation_wavelength 0.71069
_exptl_absorpt_coefficient_mu 0.092
_exptl_crystal_density_diffrn 1.313
_exptl_crystal_F_000 534
_refine_ls_goodness_of_fit_ref 1.65
_refine_ls_number_parameters 152
_refine_ls_number_reflns 893
_refine_ls_R_factor_gt 0.033
_refine_ls_wR_factor_gt 0.034
_cod_data_source_file Acta-Chem-Scand-1993-47-728.cif
_cod_data_source_block 1
_cod_original_cell_volume 1268.1(9)
_cod_database_code 1558956

loop_
_space_group_symop_id
_space_group_symop_operation_xyz
1 x,y,z
2 x-y,x,1/3+z
3 -y,x-y,2/3+z
4 -x,-y,z
5 -x+y,-x,1/3+z
6 y,-x+y,2/3+z

loop_
_atom_site_label
_atom_site_type_symbol
_atom_site_thermal_displace_type
_atom_site_fract_x
_atom_site_fract_y
_atom_site_fract_z
_atom_site_occupancy
_atom_site_U_iso_or_equiv
_atom_site_calc_flag
_atom_site_refinement_flags
_atom_site_disorder_assembly
_atom_site_disorder_group
O1 O Uiso 0.8376(2) 0.32460(10) 0.2317(3) 1.000 0.0377(8) . . . .
O2 O Uiso 0.8588(2) 0.1693(2) 0.3881(3) 1.000 0.0355(8) . . . .
O3 O Uiso 0.6312(2) 0.0501(2) -0.2102(3) 1.000 0.0389(9) . . . .
C1 C Uiso 0.6336(2) 0.0321(2) 0.03790 1.000 0.0266(9) . . . .
C2 C Uiso 0.6968(2) 0.1599(2) 0.0723(4) 1.000 0.0272(10) . . . .
C3 C Uiso 0.7699(2) 0.2019(2) 0.1891(4) 1.000 0.0276(10) . . . .
C4 C Uiso 0.7819(2) 0.1161(2) 0.2752(4) 1.000 0.0284(10) . . . .
C5 C Uiso 0.7201(2) -0.0089(2) 0.2415(4) 1.000 0.0317(10) . . . .
C6 C Uiso 0.6464(2) -0.0504(2) 0.1235(4) 1.000 0.0326(11) . . . .
C7 C Uiso 0.8275(4) 0.4159(3) 0.1501(5) 1.000 0.0507(13) . . . .
C8 C Uiso 0.8792(4) 0.0893(3) 0.4764(4) 1.000 0.0494(13) . . . .
C9 C Uiso 0.5553(2) -0.0121(2) -0.0920(3) 1.000 0.0288(10) . . . .
H(C2) H Uiso 0.692(2) 0.216(2) 0.009(3) 1.000 0.023(6) . . . .
H(C5) H Uiso 0.731(2) -0.064(2) 0.298(3) 1.000 0.030(6) . . . .
H(C6) H Uiso 0.606(3) -0.132(3) 0.105(3) 1.000 0.049(9) . . . .
H1(C7) H Uiso 0.878(2) 0.498(3) 0.194(3) 1.000 0.041(8) . . . .
H2(C7) H Uiso 0.853(3) 0.416(3) 0.065(4) 1.000 0.058(11) . . . .
H3(C7) H Uiso 0.741(2) 0.395(2) 0.139(3) 1.000 0.049(9) . . . .
H1(C8) H Uiso 0.806(3) 0.023(3) 0.514(4) 1.000 0.055(9) . . . .
H2(C8) H Uiso 0.908(2) 0.050(3) 0.421(3) 1.000 0.039(8) . . . .
H3(C8) H Uiso 0.937(3) 0.143(3) 0.548(4) 1.000 0.042(8) . . . .
H(C9) H Uiso 0.482(2) 0.110(2) -0.103(3) 1.000 0.025(6) . . . .
H(O3) H Uiso 0.630(3) 0.001(3) -0.266(3) 1.000 0.046(9) . . . .

loop_
_atom_type_symbol
_atom_type_description
_atom_type_scat_dispersion_real
_atom_type_scat_dispersion_imag
_atom_type_scat_source
C C 0.0033 0.0016 ' International Tables Vol C Tables 4.2.6.8 and 6.1.1.4'
H H 0.0000 0.0000 ' International Tables Vol C Tables 4.2.6.8 and 6.1.1.4'
O O 0.0106 0.0060 ' International Tables Vol C Tables 4.2.6.8 and 6.1.1.4'

loop_
_geom_angle_atom_site_label_1
_geom_angle_atom_site_label_2
_geom_angle_atom_site_label_3
_geom_angle
_geom_angle_site_symmetry_1
_geom_angle_site_symmetry_2
_geom_angle_site_symmetry_3
_geom_angle_publ_flag
C3 O1 C7 117.1(3) . . . yes
C4 O2 C8 117.7(2) . . . yes
C9 O3 H(O3) 112(2) . . . no
C2 C1 C9 119.9(2) . . . no
C6 C1 C9 121.4(2) . . . no
C2 C1 C6 118.7(2) . . . no
C1 C2 C3 120.6(2) . . . no
O1 C3 C2 125.7(3) . . . yes
C2 C3 C4 119.9(2) . . . no
O1 C3 C4 114.4(3) . . . yes
O2 C4 C3 114.6(2) . . . yes
C3 C4 C5 119.6(3) . . . no
O2 C4 C5 125.8(3) . . . yes
C4 C5 C6 120.2(3) . . . no
C1 C6 C5 121.1(2) . . . no
O3 C9 C9 107.6(2) . . 4_655 yes
C1 C9 C9 113.5(2) . . 4_655 no
O3 C9 C1 110.1(2) . . . yes
C1 C2 H(C2) 117.6(15) . . . no
C3 C2 H(C2) 121.7(15) . . . no
C4 C5 H(C5) 118.5(16) . . . no
C6 C5 H(C5) 121.3(15) . . . no
C1 C6 H(C6) 120(2) . . . no
C5 C6 H(C6) 118(2) . . . no
O1 C7 H1(C7) 108.2(18) . . . no
O1 C7 H2(C7) 110(2) . . . no
O1 C7 H3(C7) 111.7(15) . . . no
H1(C7) C7 H2(C7) 111(3) . . . no
H1(C7) C7 H3(C7) 112(2) . . . no
H2(C7) C7 H3(C7) 104(3) . . . no
O2 C8 H1(C8) 114(3) . . . no
O2 C8 H2(C8) 106(2) . . . no
O2 C8 H3(C8) 106(2) . . . no
H1(C8) C8 H2(C8) 103(3) . . . no
H1(C8) C8 H3(C8) 112(3) . . . no
H2(C8) C8 H3(C8) 116(3) . . . no
O3 C9 H(C9) 108.9(16) . . 4_655 no
C1 C9 H(C9) 109.2(16) . . 4_655 no
C9 C9 H(C9) 107.4(15) 4_655 . 4_655 no

loop_
_geom_bond_atom_site_label_1
_geom_bond_atom_site_label_2
_geom_bond_distance
_geom_bond_site_symmetry_1
_geom_bond_site_symmetry_2
_geom_bond_publ_flag
O1 C3 1.374(3) . . yes
O1 C7 1.428(5) . . yes
O2 C4 1.377(4) . . yes
O2 C8 1.417(5) . . yes
O3 C9 1.431(4) . . yes
O3 H(O3) 0.81(3) . . no
C1 C2 1.402(3) . . no
C1 C9 1.509(3) . . no
C1 C6 1.379(4) . . no
C2 C3 1.373(5) . . no
C3 C4 1.409(4) . . no
C4 C5 1.372(3) . . no
C5 C6 1.386(5) . . no
C9 C9 1.532(4) . 4_655 no
C2 H(C2) 0.95(3) . . no
C5 H(C5) 0.93(3) . . no
C6 H(C6) 0.89(3) . . no
C7 H1(C7) 0.98(3) . . no
C7 H2(C7) 0.88(4) . . no
C7 H3(C7) 0.97(3) . . no
C8 H1(C8) 0.94(4) . . no
C8 H2(C8) 0.90(3) . . no
C8 H3(C8) 0.98(4) . . no
C9 H(C9) 1.06(2) . 4_655 no

loop_
_geom_hbond_atom_site_label_D
_geom_hbond_atom_site_label_H
_geom_hbond_atom_site_label_A
_geom_hbond_distance_DH
_geom_hbond_distance_HA
_geom_hbond_distance_DA
_geom_hbond_angle_DHA
_geom_hbond_site_symmetry_A
_geom_hbond_publ_flag
O3 H(O3) O1 0.81(3) 2.43(3) 3.142(4) 149(4) 2_544 yes
O3 H(O3) O2 0.81(3) 2.21(4) 2.861(4) 138(3) 2_544 yes

loop_
_geom_torsion_atom_site_label_1
_geom_torsion_atom_site_label_2
_geom_torsion_atom_site_label_3
_geom_torsion_atom_site_label_4
_geom_torsion
_geom_torsion_site_symmetry_1
_geom_torsion_site_symmetry_2
_geom_torsion_site_symmetry_3
_geom_torsion_site_symmetry_4
_geom_torsion_publ_flag
C7 O1 C3 C2 2.4(5) . . . . no
C7 O1 C3 C4 -178.9(3) . . . . no
C8 O2 C4 C5 1.7(5) . . . . no
C8 O2 C4 C3 -177.6(3) . . . . no
C6 C1 C2 C3 -0.1(4) . . . . no
C2 C1 C9 C9 -62.4(3) . . . 4_655 no
C6 C1 C9 O3 -120.8(3) . . . . no
C6 C1 C9 C9 118.6(3) . . . 4_655 no
C2 C1 C9 O3 58.2(3) . . . . no
C9 C1 C2 C3 -179.1(3) . . . . no
C9 C1 C6 C5 179.0(3) . . . . no
C2 C1 C6 C5 0.0(4) . . . . no
C1 C2 C3 C4 0.1(5) . . . . no
C1 C2 C3 O1 178.8(3) . . . . no
O1 C3 C4 O2 0.4(4) . . . . no
C2 C3 C4 C5 -0.1(5) . . . . no
O1 C3 C4 C5 -178.9(3) . . . . no
C2 C3 C4 O2 179.2(3) . . . . no
O2 C4 C5 C6 -179.2(3) . . . . no
C3 C4 C5 C6 0.0(5) . . . . no
C4 C5 C6 C1 0.1(5) . . . . no
O3 C9 C9 O3 66.3(2) . . 4_655 4_655 no
O3 C9 C9 C1 -171.67(19) . . 4_655 4_655 no
C1 C9 C9 O3 -171.67(19) . . 4_655 4_655 no
C1 C9 C9 C1 -49.7(2) . . 4_655 4_655 no
